data_1517407
loop_
_publ_author_name
'Vogt, Frederick G.'
'Williams, Glenn R.'
'Strohmeier, Mark'
'Johnson, Matthew N.'
'Copley, Royston C. B.'

_publ_section_title
;
 Solid-state NMR analysis of a complex crystalline phase of ronacaleret
 hydrochloride.
;
_journal_issue 34
_journal_name_full 'The journal of physical chemistry. B'
_journal_page_first 10266
_journal_page_last 10284
_journal_paper_doi 10.1021/jp505061j
_journal_volume 118
_journal_year 2014
_chemical_absolute_configuration ad
_chemical_formula_moiety 'C25 H32 F2 N O4 +, Cl -'
_chemical_formula_sum 'C25 H32 Cl F2 N O4'
_chemical_formula_weight 483.97
_chemical_name_systematic
;
3-{3-[((2R)-3-{[2-(2,3-Dihydro-1H-inden-2-yl)-1,1-dimethylethyl]amino}-2-
hydroxypropyl)oxy]-4,5-difluorophenyl}propanoic acid, hydrochloride salt
;
_space_group_IT_number 4
_symmetry_cell_setting monoclinic
_symmetry_space_group_name_Hall 'P 2yb'
_symmetry_space_group_name_H-M 'P 1 21 1'
_atom_sites_solution_hydrogens mixed
_atom_sites_solution_primary direct
_atom_sites_solution_secondary difmap
_audit_creation_method SHELXL-97
_cell_angle_alpha 90.00
_cell_angle_beta 96.889(18)
_cell_angle_gamma 90.00
_cell_formula_units_Z 4
_cell_length_a 13.6490(13)
_cell_length_b 7.6848(14)
_cell_length_c 23.486(7)
_cell_measurement_reflns_used 50
_cell_measurement_temperature 150(2)
_cell_volume 2445.7(9)
_computing_cell_refinement 'Dirax/lsq (Duisenberg & Schreurs, 1989-2000)'
_computing_data_collection 'Collect (Nonius, 1997-2000)'
_computing_data_reduction 'EvalCCD (Duisenberg & Schreurs, 1990-2000)'
_computing_molecular_graphics 'SHELXTL V6.10 [NT] (Bruker, 2001)'
_computing_publication_material 'SHELXTL V6.10 [NT] (Bruker, 2001)'
_computing_structure_refinement 'SHELXTL V6.10 [NT] (Bruker, 2001)'
_computing_structure_solution 'SHELXTL V6.10 [NT] (Bruker, 2001)'
_diffrn_ambient_temperature 150(2)
_diffrn_measured_fraction_theta_full 0.988
_diffrn_measured_fraction_theta_max 0.988
_diffrn_measurement_device_type 'Nonius KappaCCD diffractometer'
_diffrn_measurement_method '\w and \f scans'
_diffrn_radiation_collimation '0.6 mm double-pinhole'
_diffrn_radiation_monochromator 'horizonally mounted graphite crystal'
_diffrn_radiation_source 'normal focus sealed tube'
_diffrn_radiation_type MoK\a
_diffrn_radiation_wavelength 0.71073
_diffrn_reflns_av_R_equivalents 0.0407
_diffrn_reflns_av_sigmaI/netI 0.0402
_diffrn_reflns_limit_h_max 16
_diffrn_reflns_limit_h_min -16
_diffrn_reflns_limit_k_max 9
_diffrn_reflns_limit_k_min -9
_diffrn_reflns_limit_l_max 27
_diffrn_reflns_limit_l_min -27
_diffrn_reflns_number 33318
_diffrn_reflns_theta_full 25.00
_diffrn_reflns_theta_max 25.00
_diffrn_reflns_theta_min 5.11
_exptl_absorpt_coefficient_mu 0.202
_exptl_absorpt_correction_T_max 0.979
_exptl_absorpt_correction_T_min 0.862
_exptl_absorpt_correction_type numerical
_exptl_absorpt_process_details 'SADABS (Sheldrick, 2006)'
_exptl_crystal_colour colourless
_exptl_crystal_density_diffrn 1.314
_exptl_crystal_density_method 'not measured'
_exptl_crystal_description block
_exptl_crystal_F_000 1024
_exptl_crystal_size_max 0.40
_exptl_crystal_size_mid 0.30
_exptl_crystal_size_min 0.15
_refine_diff_density_max 0.605
_refine_diff_density_min -0.278
_refine_diff_density_rms 0.044
_refine_ls_abs_structure_details 'Flack H D (1983), Acta Cryst. A39, 876-881'
_refine_ls_abs_structure_Flack 0.06(7)
_refine_ls_extinction_method none
_refine_ls_goodness_of_fit_ref 0.964
_refine_ls_hydrogen_treatment mixed
_refine_ls_matrix_type full
_refine_ls_number_parameters 625
_refine_ls_number_reflns 8482
_refine_ls_number_restraints 9
_refine_ls_restrained_S_all 0.963
_refine_ls_R_factor_all 0.0609
_refine_ls_R_factor_gt 0.0423
_refine_ls_shift/su_max 0.002
_refine_ls_shift/su_mean 0.000
_refine_ls_structure_factor_coef Fsqd
_refine_ls_weighting_details 'calc w=1/[\s^2^(Fo^2^)+(0.0515P)^2^+1.6589P] where P=(Fo^2^+2Fc^2^)/3'
_refine_ls_weighting_scheme calc
_refine_ls_wR_factor_gt 0.0974
_refine_ls_wR_factor_ref 0.1090
_reflns_number_gt 6872
_reflns_number_total 8482
_reflns_threshold_expression >2sigma(I)
_cod_data_source_file jp505061j_si_002.cif
_cod_data_source_block x4563a1
_cod_depositor_comments 'Adding full bibliography for 1517407.cif.'
_cod_original_sg_symbol_H-M 'P 21'
_cod_database_code 1517407

loop_
_symmetry_equiv_pos_as_xyz
'x, y, z'
'-x, y+1/2, -z'

loop_
_atom_site_label
_atom_site_type_symbol
_atom_site_fract_x
_atom_site_fract_y
_atom_site_fract_z
_atom_site_U_iso_or_equiv
_atom_site_adp_type
_atom_site_occupancy
_atom_site_symmetry_multiplicity
_atom_site_calc_flag
_atom_site_refinement_flags
C1 C 0.4103(2) 0.1545(4) 0.53536(14) 0.0236(7) Uani 1 1 d .
C2 C 0.3410(2) 0.1282(5) 0.48798(14) 0.0258(7) Uani 1 1 d .
H2 H 0.2726 0.1273 0.4919 0.031 Uiso 1 1 calc R
C3 C 0.3730(2) 0.1033(5) 0.43471(13) 0.0243(7) Uani 1 1 d .
C4 C 0.4719(2) 0.1005(5) 0.42778(13) 0.0248(7) Uani 1 1 d .
C5 C 0.5423(2) 0.1226(4) 0.47505(13) 0.0236(7) Uani 1 1 d .
C6 C 0.5102(2) 0.1518(4) 0.52863(13) 0.0231(7) Uani 1 1 d .
H6 H 0.5577 0.1702 0.5611 0.028 Uiso 1 1 calc R
O7 O 0.63880(15) 0.1097(3) 0.46498(8) 0.0289(5) Uani 1 1 d .
C8 C 0.7120(2) 0.1229(5) 0.51441(13) 0.0254(7) Uani 1 1 d .
H8A H 0.6888 0.0622 0.5475 0.030 Uiso 1 1 calc R
H8B H 0.7237 0.2467 0.5248 0.030 Uiso 1 1 calc R
C9 C 0.8073(2) 0.0396(4) 0.49958(12) 0.0251(6) Uani 1 1 d .
H9 H 0.7946 -0.0857 0.4899 0.030 Uiso 1 1 calc R
C10 C 0.8469(2) 0.1292(4) 0.44908(12) 0.0220(6) Uani 1 1 d .
H10A H 0.7947 0.1339 0.4160 0.026 Uiso 1 1 calc R
H10B H 0.8665 0.2500 0.4598 0.026 Uiso 1 1 calc R
N11 N 0.93478(19) 0.0310(4) 0.43250(12) 0.0229(6) Uani 1 1 d D
H11A H 0.923(2) -0.0807(17) 0.4380(13) 0.026(8) Uiso 1 1 d D
H11B H 0.9866(18) 0.059(5) 0.4575(12) 0.049(11) Uiso 1 1 d D
C12 C 0.9634(2) 0.0523(4) 0.37182(13) 0.0223(7) Uani 1 1 d .
C13 C 0.9808(3) 0.2461(4) 0.36254(14) 0.0233(7) Uani 1 1 d .
H13A H 1.0379 0.2827 0.3899 0.028 Uiso 1 1 calc R
H13B H 0.9224 0.3103 0.3727 0.028 Uiso 1 1 calc R
C14 C 0.9998(3) 0.3042(5) 0.30203(14) 0.0279(8) Uani 1 1 d .
H14 H 0.9447 0.2601 0.2738 0.033 Uiso 1 1 calc R
C15 C 1.0012(3) 0.5056(5) 0.29852(15) 0.0303(8) Uani 1 1 d .
H15A H 0.9337 0.5528 0.2895 0.036 Uiso 1 1 calc R
H15B H 1.0321 0.5572 0.3349 0.036 Uiso 1 1 calc R
C16 C 1.0630(3) 0.5404(5) 0.24998(14) 0.0295(8) Uani 1 1 d .
C17 C 1.0718(3) 0.6912(5) 0.21888(15) 0.0419(10) Uani 1 1 d .
H17 H 1.0321 0.7897 0.2246 0.050 Uiso 1 1 calc R
C18 C 1.1391(3) 0.6970(6) 0.17928(16) 0.0460(11) Uani 1 1 d .
H18 H 1.1451 0.7997 0.1574 0.055 Uiso 1 1 calc R
C19 C 1.1979(3) 0.5543(7) 0.17121(15) 0.0480(12) Uani 1 1 d .
H19 H 1.2454 0.5612 0.1449 0.058 Uiso 1 1 calc R
C20 C 1.1876(3) 0.3987(6) 0.20188(15) 0.0414(10) Uani 1 1 d .
H20 H 1.2266 0.2996 0.1957 0.050 Uiso 1 1 calc R
C21 C 1.1198(3) 0.3933(5) 0.24108(15) 0.0334(9) Uani 1 1 d .
C22 C 1.0988(3) 0.2487(5) 0.28153(15) 0.0323(8) Uani 1 1 d .
H22A H 1.1517 0.2403 0.3142 0.039 Uiso 1 1 calc R
H22B H 1.0924 0.1353 0.2614 0.039 Uiso 1 1 calc R
C23 C 0.3789(3) 0.1815(5) 0.59459(14) 0.0287(8) Uani 1 1 d .
H23A H 0.3273 0.2725 0.5926 0.034 Uiso 1 1 calc R
H23B H 0.4362 0.2223 0.6211 0.034 Uiso 1 1 calc R
C24 C 0.3388(2) 0.0125(5) 0.61794(14) 0.0267(8) Uani 1 1 d .
H24A H 0.2845 -0.0321 0.5900 0.032 Uiso 1 1 calc R
H24B H 0.3919 -0.0760 0.6220 0.032 Uiso 1 1 calc R
C25 C 0.3008(2) 0.0376(5) 0.67544(14) 0.0262(8) Uani 1 1 d .
O26 O 0.2940(2) 0.1786(3) 0.69813(11) 0.0330(6) Uani 1 1 d .
O27 O 0.2741(2) -0.1107(3) 0.69787(11) 0.0379(7) Uani 1 1 d D
H27 H 0.246(3) -0.084(6) 0.7268(11) 0.052(13) Uiso 1 1 d D
F28 F 0.30566(14) 0.0784(3) 0.38785(8) 0.0373(5) Uani 1 1 d .
F29 F 0.49998(14) 0.0736(3) 0.37534(7) 0.0359(5) Uani 1 1 d .
O30 O 0.87101(16) 0.0509(4) 0.55216(9) 0.0372(7) Uani 1 1 d D
H30 H 0.9298(13) 0.083(5) 0.5486(16) 0.063(13) Uiso 1 1 d D
C31 C 0.8802(3) -0.0228(5) 0.33005(14) 0.0338(9) Uani 1 1 d .
H31A H 0.8967 -0.0108 0.2908 0.051 Uiso 1 1 calc R
H31B H 0.8189 0.0401 0.3338 0.051 Uiso 1 1 calc R
H31C H 0.8715 -0.1463 0.3387 0.051 Uiso 1 1 calc R
C32 C 1.0578(3) -0.0553(5) 0.37309(15) 0.0315(8) Uani 1 1 d .
H32A H 1.0822 -0.0493 0.3356 0.047 Uiso 1 1 calc R
H32B H 1.0437 -0.1767 0.3820 0.047 Uiso 1 1 calc R
H32C H 1.1080 -0.0091 0.4025 0.047 Uiso 1 1 calc R
Cl33 Cl 1.09213(5) 0.12284(9) 0.53918(3) 0.02679(19) Uani 1 1 d .
C41 C 1.0775(3) 0.9765(5) -0.04316(14) 0.0298(8) Uani 1 1 d .
C42 C 1.1477(3) 1.0068(5) 0.00463(14) 0.0330(8) Uani 1 1 d .
H42 H 1.2160 1.0133 0.0004 0.040 Uiso 1 1 calc R
C43 C 1.1161(2) 1.0267(5) 0.05748(14) 0.0331(9) Uani 1 1 d .
C44 C 1.0177(2) 1.0149(5) 0.06546(14) 0.0295(8) Uani 1 1 d .
C45 C 0.9477(2) 0.9852(5) 0.01837(14) 0.0292(8) Uani 1 1 d .
C46 C 0.9783(3) 0.9669(5) -0.03552(14) 0.0287(8) Uani 1 1 d .
H46 H 0.9306 0.9476 -0.0678 0.034 Uiso 1 1 calc R
O47 O 0.85119(16) 0.9751(3) 0.02989(9) 0.0375(6) Uani 1 1 d .
C48 C 0.7777(3) 0.9894(7) -0.01859(16) 0.0494(12) Uani 1 1 d .
H48A H 0.7795 0.8834 -0.0424 0.059 Uiso 1 1 calc R
H48B H 0.7937 1.0901 -0.0421 0.059 Uiso 1 1 calc R
C49 C 0.6769(2) 1.0116(5) -0.00254(12) 0.0293(7) Uani 1 1 d .
H49 H 0.6454 0.8940 -0.0051 0.035 Uiso 1 1 calc R
C50 C 0.6728(2) 1.0757(6) 0.05749(15) 0.0397(10) Uani 1 1 d .
H50A H 0.7174 1.1769 0.0649 0.048 Uiso 1 1 calc R
H50B H 0.6961 0.9828 0.0850 0.048 Uiso 1 1 calc R
N51 N 0.5693(2) 1.1281(4) 0.06675(11) 0.0264(6) Uani 1 1 d D
H51A H 0.526(2) 1.076(4) 0.0410(12) 0.040 Uiso 1 1 d D
H51B H 0.557(3) 1.2377(19) 0.0571(15) 0.040 Uiso 1 1 d D
C52 C 0.5360(3) 1.1056(5) 0.12651(14) 0.0273(8) Uani 1 1 d .
C53 C 0.5225(3) 0.9100(5) 0.13566(15) 0.0299(8) Uani 1 1 d .
H53A H 0.5823 0.8497 0.1258 0.036 Uiso 1 1 calc R
H53B H 0.4664 0.8699 0.1082 0.036 Uiso 1 1 calc R
C54 C 0.5042(3) 0.8516(4) 0.19607(15) 0.0275(8) Uani 1 1 d .
H54 H 0.5593 0.8977 0.2239 0.033 Uiso 1 1 calc R
C55 C 0.5049(3) 0.6512(5) 0.20103(15) 0.0350(9) Uani 1 1 d .
H55A H 0.4747 0.5968 0.1649 0.042 Uiso 1 1 calc R
H55B H 0.5730 0.6067 0.2103 0.042 Uiso 1 1 calc R
C56 C 0.4447(3) 0.6160(5) 0.24885(15) 0.0363(9) Uani 1 1 d .
C57 C 0.4361(3) 0.4637(5) 0.28094(17) 0.0430(10) Uani 1 1 d .
H57 H 0.4762 0.3653 0.2757 0.052 Uiso 1 1 calc R
C58 C 0.3685(4) 0.4587(7) 0.32022(18) 0.0553(13) Uani 1 1 d .
H58 H 0.3623 0.3560 0.3420 0.066 Uiso 1 1 calc R
C59 C 0.3099(3) 0.6014(7) 0.32822(16) 0.0505(12) Uani 1 1 d .
H59 H 0.2635 0.5950 0.3552 0.061 Uiso 1 1 calc R
C60 C 0.3177(3) 0.7536(6) 0.29743(15) 0.0453(11) Uani 1 1 d .
H60 H 0.2775 0.8515 0.3031 0.054 Uiso 1 1 calc R
C61 C 0.3867(3) 0.7594(5) 0.25761(15) 0.0341(9) Uani 1 1 d .
C62 C 0.4056(3) 0.9054(5) 0.21763(16) 0.0352(9) Uani 1 1 d .
H62A H 0.4122 1.0181 0.2382 0.042 Uiso 1 1 calc R
H62B H 0.3519 0.9143 0.1855 0.042 Uiso 1 1 calc R
C63 C 1.1097(3) 0.9574(5) -0.10237(14) 0.0339(9) Uani 1 1 d .
H63A H 1.1568 0.8592 -0.1019 0.041 Uiso 1 1 calc R
H63B H 1.0514 0.9284 -0.1300 0.041 Uiso 1 1 calc R
C64 C 1.1579(3) 1.1196(5) -0.12272(13) 0.0319(8) Uani 1 1 d .
H64A H 1.1093 1.2157 -0.1256 0.038 Uiso 1 1 calc R
H64B H 1.2134 1.1531 -0.0937 0.038 Uiso 1 1 calc R
C65 C 1.1958(2) 1.0983(5) -0.17915(14) 0.0293(8) Uani 1 1 d .
O66 O 1.2033(2) 0.9570(3) -0.20247(10) 0.0344(6) Uani 1 1 d .
O67 O 1.2227(2) 1.2465(3) -0.20223(12) 0.0399(7) Uani 1 1 d D
H67 H 1.241(3) 1.230(5) -0.2347(8) 0.044(12) Uiso 1 1 d D
F68 F 1.18221(15) 1.0623(3) 0.10459(9) 0.0488(6) Uani 1 1 d .
F69 F 0.98957(15) 1.0370(3) 0.11869(8) 0.0411(5) Uani 1 1 d .
O70 O 0.6257(2) 1.1136(5) -0.04602(12) 0.0537(8) Uani 1 1 d D
H70 H 0.5664 1.1229 -0.0402 0.081 Uiso 1 1 calc RD
C71 C 0.6144(3) 1.1887(5) 0.17059(15) 0.0348(9) Uani 1 1 d .
H71A H 0.6716 1.1112 0.1773 0.052 Uiso 1 1 calc R
H71B H 0.5866 1.2075 0.2067 0.052 Uiso 1 1 calc R
H71C H 0.6350 1.3005 0.1559 0.052 Uiso 1 1 calc R
C72 C 0.4385(3) 1.2073(5) 0.12299(15) 0.0319(8) Uani 1 1 d .
H72A H 0.4166 1.2138 0.1612 0.048 Uiso 1 1 calc R
H72B H 0.3882 1.1479 0.0967 0.048 Uiso 1 1 calc R
H72C H 0.4486 1.3252 0.1089 0.048 Uiso 1 1 calc R
Cl73 Cl 0.40640(6) 1.02793(10) -0.03866(4) 0.0326(2) Uani 1 1 d .

loop_
_atom_site_aniso_label
_atom_site_aniso_U_11
_atom_site_aniso_U_22
_atom_site_aniso_U_33
_atom_site_aniso_U_23
_atom_site_aniso_U_13
_atom_site_aniso_U_12
C1 0.0204(16) 0.0192(18) 0.0329(18) 0.0004(13) 0.0101(14) 0.0001(13)
C2 0.0192(16) 0.0236(17) 0.0357(17) 0.0038(15) 0.0078(13) 0.0039(14)
C3 0.0233(16) 0.0223(17) 0.0264(16) 0.0020(14) -0.0005(13) 0.0002(14)
C4 0.0290(17) 0.0255(17) 0.0213(15) 0.0001(13) 0.0083(13) 0.0038(14)
C5 0.0218(16) 0.0227(16) 0.0284(16) 0.0023(14) 0.0111(13) 0.0060(14)
C6 0.0197(16) 0.0242(17) 0.0259(16) -0.0010(13) 0.0044(13) -0.0019(13)
O7 0.0161(10) 0.0461(14) 0.0254(11) 0.0005(10) 0.0065(8) 0.0028(10)
C8 0.0179(15) 0.0324(17) 0.0262(16) 0.0000(14) 0.0039(12) -0.0008(14)
C9 0.0205(15) 0.0253(16) 0.0296(15) -0.0045(14) 0.0033(12) 0.0020(13)
C10 0.0162(14) 0.0217(16) 0.0292(15) 0.0019(13) 0.0066(11) -0.0005(13)
N11 0.0200(14) 0.0172(14) 0.0318(15) 0.0009(13) 0.0046(12) -0.0021(12)
C12 0.0231(16) 0.0232(17) 0.0219(16) -0.0060(14) 0.0079(13) -0.0031(14)
C13 0.0275(18) 0.0178(17) 0.0257(18) -0.0012(14) 0.0071(14) -0.0009(15)
C14 0.037(2) 0.0264(19) 0.0203(18) -0.0032(14) 0.0036(15) -0.0069(16)
C15 0.036(2) 0.0226(18) 0.0319(19) 0.0007(15) 0.0012(15) -0.0007(15)
C16 0.0332(18) 0.0306(19) 0.0238(17) 0.0008(16) -0.0008(14) -0.0074(17)
C17 0.053(3) 0.042(2) 0.029(2) 0.0107(18) -0.0036(19) -0.012(2)
C18 0.050(3) 0.057(3) 0.029(2) 0.016(2) -0.0047(19) -0.019(2)
C19 0.042(2) 0.079(3) 0.0224(18) 0.005(2) 0.0049(16) -0.029(3)
C20 0.036(2) 0.062(3) 0.028(2) -0.0021(19) 0.0112(18) -0.010(2)
C21 0.033(2) 0.040(2) 0.0260(19) 0.0002(17) 0.0006(16) -0.0138(17)
C22 0.038(2) 0.027(2) 0.0326(19) -0.0041(16) 0.0104(16) 0.0019(17)
C23 0.0250(18) 0.0287(18) 0.0347(19) -0.0060(15) 0.0128(15) 0.0009(14)
C24 0.0233(17) 0.0297(19) 0.0276(17) 0.0022(15) 0.0059(13) -0.0001(15)
C25 0.0157(16) 0.033(2) 0.0296(18) 0.0033(17) 0.0013(13) 0.0037(15)
O26 0.0357(15) 0.0330(14) 0.0330(14) 0.0012(11) 0.0148(11) 0.0015(11)
O27 0.0528(18) 0.0312(14) 0.0337(15) 0.0033(12) 0.0221(13) -0.0007(13)
F28 0.0244(10) 0.0522(14) 0.0340(10) -0.0044(9) -0.0024(8) -0.0005(9)
F29 0.0301(10) 0.0543(13) 0.0245(9) -0.0015(9) 0.0081(7) 0.0060(9)
O30 0.0161(12) 0.0675(19) 0.0273(12) 0.0054(12) -0.0001(9) 0.0004(13)
C31 0.042(2) 0.031(2) 0.0292(18) -0.0048(15) 0.0107(16) -0.0111(16)
C32 0.035(2) 0.0246(18) 0.038(2) 0.0027(16) 0.0176(17) 0.0037(16)
Cl33 0.0195(4) 0.0237(4) 0.0373(4) -0.0012(4) 0.0038(3) -0.0027(3)
C41 0.0281(18) 0.033(2) 0.0289(17) 0.0079(15) 0.0067(14) 0.0046(15)
C42 0.0209(17) 0.043(2) 0.037(2) 0.0073(17) 0.0096(15) -0.0035(16)
C43 0.0277(18) 0.039(2) 0.0307(18) 0.0098(16) -0.0062(14) -0.0042(16)
C44 0.0307(18) 0.0340(19) 0.0244(17) 0.0055(14) 0.0055(14) 0.0019(15)
C45 0.0222(17) 0.034(2) 0.0319(18) 0.0078(15) 0.0057(14) 0.0042(14)
C46 0.0264(18) 0.036(2) 0.0235(16) 0.0023(14) 0.0008(13) 0.0020(15)
O47 0.0214(12) 0.0633(18) 0.0285(12) 0.0074(11) 0.0064(9) 0.0051(11)
C48 0.027(2) 0.085(3) 0.037(2) -0.014(2) 0.0031(16) 0.010(2)
C49 0.0229(16) 0.0344(18) 0.0302(16) 0.0019(14) 0.0020(12) 0.0043(14)
C50 0.0190(16) 0.062(3) 0.0387(18) -0.0073(17) 0.0047(13) 0.0040(16)
N51 0.0200(14) 0.0361(17) 0.0237(14) -0.0008(15) 0.0048(11) 0.0036(14)
C52 0.0289(18) 0.0274(18) 0.0264(17) 0.0011(15) 0.0066(14) 0.0005(16)
C53 0.028(2) 0.0313(19) 0.030(2) -0.0051(16) 0.0021(16) 0.0029(16)
C54 0.026(2) 0.0249(19) 0.031(2) -0.0021(15) 0.0036(16) -0.0013(15)
C55 0.042(2) 0.030(2) 0.033(2) 0.0010(16) 0.0023(16) -0.0005(17)
C56 0.041(2) 0.035(2) 0.0298(19) 0.0014(17) -0.0084(16) -0.0138(19)
C57 0.045(2) 0.037(2) 0.043(2) 0.0083(19) -0.009(2) -0.0053(19)
C58 0.066(3) 0.059(3) 0.037(2) 0.019(2) -0.010(2) -0.024(3)
C59 0.051(3) 0.075(3) 0.0244(19) 0.006(2) -0.0007(17) -0.024(3)
C60 0.046(2) 0.059(3) 0.029(2) -0.006(2) -0.0027(19) -0.011(2)
C61 0.040(2) 0.039(2) 0.0227(18) -0.0031(16) 0.0017(16) -0.0061(19)
C62 0.037(2) 0.035(2) 0.035(2) -0.0013(17) 0.0107(17) -0.0026(18)
C63 0.034(2) 0.039(2) 0.0317(18) 0.0059(16) 0.0140(15) 0.0051(16)
C64 0.0330(19) 0.039(2) 0.0247(17) 0.0021(17) 0.0064(14) 0.0046(18)
C65 0.0241(18) 0.036(2) 0.0289(18) 0.0083(17) 0.0063(14) 0.0017(16)
O66 0.0385(15) 0.0346(15) 0.0325(14) 0.0050(12) 0.0141(11) 0.0075(12)
O67 0.0525(18) 0.0372(16) 0.0338(16) 0.0003(12) 0.0214(14) -0.0012(14)
F68 0.0369(12) 0.0715(17) 0.0358(11) 0.0113(11) -0.0041(9) -0.0174(12)
F69 0.0423(12) 0.0581(14) 0.0246(10) 0.0030(10) 0.0101(8) -0.0004(11)
O70 0.0554(18) 0.0599(18) 0.0487(16) 0.0140(15) 0.0182(14) 0.0126(17)
C71 0.035(2) 0.0333(19) 0.0354(19) -0.0093(16) 0.0010(16) -0.0052(16)
C72 0.0287(19) 0.0283(19) 0.040(2) -0.0022(16) 0.0106(16) 0.0016(16)
Cl73 0.0257(5) 0.0340(5) 0.0380(5) -0.0041(4) 0.0037(4) 0.0021(4)

loop_
_atom_type_symbol
_atom_type_description
_atom_type_scat_dispersion_real
_atom_type_scat_dispersion_imag
_atom_type_scat_source
C C 0.0033 0.0016 'International Tables Vol C Tables 4.2.6.8 and 6.1.1.4'
H H 0.0000 0.0000 'International Tables Vol C Tables 4.2.6.8 and 6.1.1.4'
N N 0.0061 0.0033 'International Tables Vol C Tables 4.2.6.8 and 6.1.1.4'
O O 0.0106 0.0060 'International Tables Vol C Tables 4.2.6.8 and 6.1.1.4'
F F 0.0171 0.0103 'International Tables Vol C Tables 4.2.6.8 and 6.1.1.4'
Cl Cl 0.1484 0.1585 'International Tables Vol C Tables 4.2.6.8 and 6.1.1.4'

loop_
_exptl_crystal_face_index_h
_exptl_crystal_face_index_k
_exptl_crystal_face_index_l
_exptl_crystal_face_perp_dist
1 3 -4 0.125
0 -1 1 0.037
0 -1 -1 0.187
0 1 1 0.114
-3 4 1 0.111
1 -1 -1 0.248

loop_
_geom_angle_atom_site_label_1
_geom_angle_atom_site_label_2
_geom_angle_atom_site_label_3
_geom_angle
_geom_angle_publ_flag
C2 C1 C6 119.4(3) yes
C2 C1 C23 121.0(3) yes
C6 C1 C23 119.6(3) yes
C3 C2 C1 119.1(3) yes
C3 C2 H2 120.5 ?
C1 C2 H2 120.5 ?
F28 C3 C4 118.6(3) yes
F28 C3 C2 119.6(3) yes
C4 C3 C2 121.8(3) yes
F29 C4 C3 120.0(3) yes
F29 C4 C5 120.2(3) yes
C3 C4 C5 119.8(3) yes
O7 C5 C4 116.1(3) yes
O7 C5 C6 125.3(3) yes
C4 C5 C6 118.5(3) yes
C1 C6 C5 121.4(3) yes
C1 C6 H6 119.3 ?
C5 C6 H6 119.3 ?
C5 O7 C8 116.3(2) yes
O7 C8 C9 108.3(2) yes
O7 C8 H8A 110.0 ?
C9 C8 H8A 110.0 ?
O7 C8 H8B 110.0 ?
C9 C8 H8B 110.0 ?
H8A C8 H8B 108.4 ?
O30 C9 C10 114.2(2) yes
O30 C9 C8 103.0(2) yes
C10 C9 C8 112.3(3) yes
O30 C9 H9 109.1 ?
C10 C9 H9 109.1 ?
C8 C9 H9 109.1 ?
N11 C10 C9 110.0(2) yes
N11 C10 H10A 109.7 ?
C9 C10 H10A 109.7 ?
N11 C10 H10B 109.7 ?
C9 C10 H10B 109.7 ?
H10A C10 H10B 108.2 ?
C10 N11 C12 119.1(2) yes
C10 N11 H11A 107(2) ?
C12 N11 H11A 108(2) ?
C10 N11 H11B 108(3) ?
C12 N11 H11B 109(2) ?
H11A N11 H11B 106(3) ?
C31 C12 C13 113.2(3) yes
C31 C12 C32 111.6(3) yes
C13 C12 C32 112.7(3) yes
C31 C12 N11 107.8(3) yes
C13 C12 N11 107.4(2) yes
C32 C12 N11 103.5(3) yes
C12 C13 C14 117.4(3) yes
C12 C13 H13A 108.0 ?
C14 C13 H13A 108.0 ?
C12 C13 H13B 108.0 ?
C14 C13 H13B 108.0 ?
H13A C13 H13B 107.2 ?
C13 C14 C22 117.2(3) yes
C13 C14 C15 110.0(3) yes
C22 C14 C15 104.0(3) yes
C13 C14 H14 108.4 ?
C22 C14 H14 108.4 ?
C15 C14 H14 108.4 ?
C16 C15 C14 103.1(3) yes
C16 C15 H15A 111.1 ?
C14 C15 H15A 111.1 ?
C16 C15 H15B 111.1 ?
C14 C15 H15B 111.1 ?
H15A C15 H15B 109.1 ?
C17 C16 C21 120.9(3) yes
C17 C16 C15 129.4(4) yes
C21 C16 C15 109.6(3) yes
C16 C17 C18 119.2(4) yes
C16 C17 H17 120.4 ?
C18 C17 H17 120.4 ?
C19 C18 C17 120.6(4) yes
C19 C18 H18 119.7 ?
C17 C18 H18 119.7 ?
C18 C19 C20 120.4(4) yes
C18 C19 H19 119.8 ?
C20 C19 H19 119.8 ?
C21 C20 C19 118.8(4) yes
C21 C20 H20 120.6 ?
C19 C20 H20 120.6 ?
C20 C21 C16 120.1(4) yes
C20 C21 C22 129.3(4) yes
C16 C21 C22 110.5(3) yes
C21 C22 C14 103.4(3) yes
C21 C22 H22A 111.1 ?
C14 C22 H22A 111.1 ?
C21 C22 H22B 111.1 ?
C14 C22 H22B 111.1 ?
H22A C22 H22B 109.1 ?
C1 C23 C24 111.3(3) yes
C1 C23 H23A 109.4 ?
C24 C23 H23A 109.4 ?
C1 C23 H23B 109.4 ?
C24 C23 H23B 109.4 ?
H23A C23 H23B 108.0 ?
C25 C24 C23 112.7(3) yes
C25 C24 H24A 109.1 ?
C23 C24 H24A 109.1 ?
C25 C24 H24B 109.1 ?
C23 C24 H24B 109.1 ?
H24A C24 H24B 107.8 ?
O26 C25 O27 123.6(3) yes
O26 C25 C24 123.8(3) yes
O27 C25 C24 112.6(3) yes
C25 O27 H27 107(3) ?
C9 O30 H30 115(3) ?
C12 C31 H31A 109.5 ?
C12 C31 H31B 109.5 ?
H31A C31 H31B 109.5 ?
C12 C31 H31C 109.5 ?
H31A C31 H31C 109.5 ?
H31B C31 H31C 109.5 ?
C12 C32 H32A 109.5 ?
C12 C32 H32B 109.5 ?
H32A C32 H32B 109.5 ?
C12 C32 H32C 109.5 ?
H32A C32 H32C 109.5 ?
H32B C32 H32C 109.5 ?
C46 C41 C42 119.2(3) yes
C46 C41 C63 120.5(3) yes
C42 C41 C63 120.3(3) yes
C43 C42 C41 118.9(3) yes
C43 C42 H42 120.5 ?
C41 C42 H42 120.5 ?
F68 C43 C42 120.4(3) yes
F68 C43 C44 117.5(3) yes
C42 C43 C44 122.2(3) yes
F69 C44 C43 120.1(3) yes
F69 C44 C45 120.5(3) yes
C43 C44 C45 119.3(3) yes
O47 C45 C46 125.0(3) yes
O47 C45 C44 115.8(3) yes
C46 C45 C44 119.2(3) yes
C45 C46 C41 121.2(3) yes
C45 C46 H46 119.4 ?
C41 C46 H46 119.4 ?
C45 O47 C48 115.8(3) yes
O47 C48 C49 113.0(3) yes
O47 C48 H48A 109.0 ?
C49 C48 H48A 109.0 ?
O47 C48 H48B 109.0 ?
C49 C48 H48B 109.0 ?
H48A C48 H48B 107.8 ?
O70 C49 C48 106.0(3) yes
O70 C49 C50 115.3(3) yes
C48 C49 C50 114.7(3) yes
O70 C49 H49 106.7 ?
C48 C49 H49 106.7 ?
C50 C49 H49 106.7 ?
C49 C50 N51 111.4(3) yes
C49 C50 H50A 109.4 ?
N51 C50 H50A 109.4 ?
C49 C50 H50B 109.4 ?
N51 C50 H50B 109.4 ?
H50A C50 H50B 108.0 ?
C50 N51 C52 119.1(3) yes
C50 N51 H51A 110(2) ?
C52 N51 H51A 109(2) ?
C50 N51 H51B 112(2) ?
C52 N51 H51B 106(2) ?
H51A N51 H51B 99(3) ?
C53 C52 C71 113.5(3) yes
C53 C52 C72 112.9(3) yes
C71 C52 C72 110.7(3) yes
C53 C52 N51 107.0(3) yes
C71 C52 N51 108.0(3) yes
C72 C52 N51 104.1(3) yes
C52 C53 C54 116.8(3) yes
C52 C53 H53A 108.1 ?
C54 C53 H53A 108.1 ?
C52 C53 H53B 108.1 ?
C54 C53 H53B 108.1 ?
H53A C53 H53B 107.3 ?
C55 C54 C53 111.1(3) yes
C55 C54 C62 103.8(3) yes
C53 C54 C62 117.9(3) yes
C55 C54 H54 107.8 ?
C53 C54 H54 107.8 ?
C62 C54 H54 107.8 ?
C56 C55 C54 103.8(3) yes
C56 C55 H55A 111.0 ?
C54 C55 H55A 111.0 ?
C56 C55 H55B 111.0 ?
C54 C55 H55B 111.0 ?
H55A C55 H55B 109.0 ?
C61 C56 C57 119.8(4) yes
C61 C56 C55 110.1(3) yes
C57 C56 C55 130.0(4) yes
C58 C57 C56 119.1(4) yes
C58 C57 H57 120.4 ?
C56 C57 H57 120.4 ?
C57 C58 C59 120.8(4) yes
C57 C58 H58 119.6 ?
C59 C58 H58 119.6 ?
C58 C59 C60 121.0(4) yes
C58 C59 H59 119.5 ?
C60 C59 H59 119.5 ?
C59 C60 C61 118.3(4) yes
C59 C60 H60 120.9 ?
C61 C60 H60 120.9 ?
C56 C61 C60 120.9(4) yes
C56 C61 C62 110.9(3) yes
C60 C61 C62 128.1(4) yes
C61 C62 C54 103.0(3) yes
C61 C62 H62A 111.2 ?
C54 C62 H62A 111.2 ?
C61 C62 H62B 111.2 ?
C54 C62 H62B 111.2 ?
H62A C62 H62B 109.1 ?
C64 C63 C41 113.3(3) yes
C64 C63 H63A 108.9 ?
C41 C63 H63A 108.9 ?
C64 C63 H63B 108.9 ?
C41 C63 H63B 108.9 ?
H63A C63 H63B 107.7 ?
C65 C64 C63 113.7(3) yes
C65 C64 H64A 108.8 ?
C63 C64 H64A 108.8 ?
C65 C64 H64B 108.8 ?
C63 C64 H64B 108.8 ?
H64A C64 H64B 107.7 ?
O66 C65 O67 122.3(3) yes
O66 C65 C64 123.5(3) yes
O67 C65 C64 114.3(3) yes
C65 O67 H67 111(3) ?
C49 O70 H70 109.5 ?
C52 C71 H71A 109.5 ?
C52 C71 H71B 109.5 ?
H71A C71 H71B 109.5 ?
C52 C71 H71C 109.5 ?
H71A C71 H71C 109.5 ?
H71B C71 H71C 109.5 ?
C52 C72 H72A 109.5 ?
C52 C72 H72B 109.5 ?
H72A C72 H72B 109.5 ?
C52 C72 H72C 109.5 ?
H72A C72 H72C 109.5 ?
H72B C72 H72C 109.5 ?

loop_
_geom_bond_atom_site_label_1
_geom_bond_atom_site_label_2
_geom_bond_distance
_geom_bond_publ_flag
C1 C2 1.386(4) yes
C1 C6 1.392(4) yes
C1 C23 1.518(4) yes
C2 C3 1.387(4) yes
C2 H2 0.9500 ?
C3 F28 1.360(4) yes
C3 C4 1.379(4) yes
C4 F29 1.349(3) yes
C4 C5 1.389(4) yes
C5 O7 1.370(4) yes
C5 C6 1.399(4) yes
C6 H6 0.9500 ?
O7 C8 1.442(4) yes
C8 C9 1.527(4) yes
C8 H8A 0.9900 ?
C8 H8B 0.9900 ?
C9 O30 1.425(3) yes
C9 C10 1.526(4) yes
C9 H9 1.0000 ?
C10 N11 1.507(4) yes
C10 H10A 0.9900 ?
C10 H10B 0.9900 ?
N11 C12 1.531(4) yes
N11 H11A 0.885(10) ?
N11 H11B 0.890(10) ?
C12 C31 1.523(4) yes
C12 C13 1.527(5) yes
C12 C32 1.528(5) yes
C13 C14 1.541(5) yes
C13 H13A 0.9900 ?
C13 H13B 0.9900 ?
C14 C22 1.548(5) yes
C14 C15 1.550(5) yes
C14 H14 1.0000 ?
C15 C16 1.521(5) yes
C15 H15A 0.9900 ?
C15 H15B 0.9900 ?
C16 C17 1.383(5) yes
C16 C21 1.400(5) yes
C17 C18 1.384(6) yes
C17 H17 0.9500 ?
C18 C19 1.385(6) yes
C18 H18 0.9500 ?
C19 C20 1.412(6) yes
C19 H19 0.9500 ?
C20 C21 1.383(5) yes
C20 H20 0.9500 ?
C21 C22 1.511(5) yes
C22 H22A 0.9900 ?
C22 H22B 0.9900 ?
C23 C24 1.536(5) yes
C23 H23A 0.9900 ?
C23 H23B 0.9900 ?
C24 C25 1.516(4) yes
C24 H24A 0.9900 ?
C24 H24B 0.9900 ?
C25 O26 1.216(4) yes
C25 O27 1.325(4) yes
O27 H27 0.841(10) ?
O30 H30 0.852(10) ?
C31 H31A 0.9800 ?
C31 H31B 0.9800 ?
C31 H31C 0.9800 ?
C32 H32A 0.9800 ?
C32 H32B 0.9800 ?
C32 H32C 0.9800 ?
C41 C46 1.389(5) yes
C41 C42 1.405(5) yes
C41 C63 1.515(5) yes
C42 C43 1.371(5) yes
C42 H42 0.9500 ?
C43 F68 1.369(4) yes
C43 C44 1.381(5) yes
C44 F69 1.362(4) yes
C44 C45 1.391(5) yes
C45 O47 1.378(4) yes
C45 C46 1.387(5) yes
C46 H46 0.9500 ?
O47 C48 1.428(4) yes
C48 C49 1.480(5) yes
C48 H48A 0.9900 ?
C48 H48B 0.9900 ?
C49 O70 1.405(4) yes
C49 C50 1.501(4) yes
C49 H49 1.0000 ?
C50 N51 1.509(4) yes
C50 H50A 0.9900 ?
C50 H50B 0.9900 ?
N51 C52 1.537(4) yes
N51 H51A 0.889(10) ?
N51 H51B 0.884(10) ?
C52 C53 1.532(5) yes
C52 C71 1.536(5) yes
C52 C72 1.537(5) yes
C53 C54 1.537(5) yes
C53 H53A 0.9900 ?
C53 H53B 0.9900 ?
C54 C55 1.544(5) yes
C54 C62 1.549(5) yes
C54 H54 1.0000 ?
C55 C56 1.494(5) yes
C55 H55A 0.9900 ?
C55 H55B 0.9900 ?
C56 C61 1.386(6) yes
C56 C57 1.405(6) yes
C57 C58 1.380(6) yes
C57 H57 0.9500 ?
C58 C59 1.384(7) yes
C58 H58 0.9500 ?
C59 C60 1.386(6) yes
C59 H59 0.9500 ?
C60 C61 1.405(5) yes
C60 H60 0.9500 ?
C61 C62 1.505(5) yes
C62 H62A 0.9900 ?
C62 H62B 0.9900 ?
C63 C64 1.513(5) yes
C63 H63A 0.9900 ?
C63 H63B 0.9900 ?
C64 C65 1.488(4) yes
C64 H64A 0.9900 ?
C64 H64B 0.9900 ?
C65 O66 1.226(4) yes
C65 O67 1.331(4) yes
O67 H67 0.843(10) ?
O70 H70 0.8400 ?
C71 H71A 0.9800 ?
C71 H71B 0.9800 ?
C71 H71C 0.9800 ?
C72 H72A 0.9800 ?
C72 H72B 0.9800 ?
C72 H72C 0.9800 ?

loop_
_geom_hbond_atom_site_label_D
_geom_hbond_atom_site_label_H
_geom_hbond_atom_site_label_A
_geom_hbond_distance_DH
_geom_hbond_distance_HA
_geom_hbond_distance_DA
_geom_hbond_angle_DHA
_geom_hbond_site_symmetry_A
N11 H11A Cl33 0.885(10) 2.356(11) 3.237(3) 174(3) 2_746
N11 H11B Cl33 0.890(10) 2.309(14) 3.178(3) 165(3) .
O27 H27 O66 0.841(10) 1.854(13) 2.688(4) 171(4) 1_446
O30 H30 Cl33 0.852(10) 2.274(12) 3.119(2) 171(4) .
N51 H51B Cl73 0.884(10) 2.339(18) 3.168(3) 156(3) 2_655
N51 H51A Cl73 0.889(10) 2.359(15) 3.217(3) 162(3) .
O67 H67 O26 0.843(10) 1.852(12) 2.691(4) 174(4) 1_664
O70 H70 Cl73 0.84 2.31 3.090(3) 155 .

loop_
_geom_torsion_atom_site_label_1
_geom_torsion_atom_site_label_2
_geom_torsion_atom_site_label_3
_geom_torsion_atom_site_label_4
_geom_torsion
_geom_torsion_publ_flag
C6 C1 C2 C3 -1.3(5) yes
C23 C1 C2 C3 -179.7(3) yes
C1 C2 C3 F28 -179.6(3) yes
C1 C2 C3 C4 1.3(6) yes
F28 C3 C4 F29 0.1(5) yes
C2 C3 C4 F29 179.1(3) yes
F28 C3 C4 C5 -178.9(3) yes
C2 C3 C4 C5 0.1(6) yes
F29 C4 C5 O7 -2.0(5) yes
C3 C4 C5 O7 176.9(3) yes
F29 C4 C5 C6 179.4(3) yes
C3 C4 C5 C6 -1.6(5) yes
C2 C1 C6 C5 -0.2(5) yes
C23 C1 C6 C5 178.3(3) yes
O7 C5 C6 C1 -176.8(3) yes
C4 C5 C6 C1 1.6(5) yes
C4 C5 O7 C8 -176.7(3) yes
C6 C5 O7 C8 1.7(5) yes
C5 O7 C8 C9 158.9(3) yes
O7 C8 C9 O30 -176.5(3) yes
O7 C8 C9 C10 60.2(3) yes
O30 C9 C10 N11 69.0(3) yes
C8 C9 C10 N11 -174.3(2) yes
C9 C10 N11 C12 157.7(2) yes
C10 N11 C12 C31 -65.3(4) yes
C10 N11 C12 C13 56.9(4) yes
C10 N11 C12 C32 176.3(3) yes
C31 C12 C13 C14 -54.8(4) yes
C32 C12 C13 C14 73.1(4) yes
N11 C12 C13 C14 -173.6(3) yes
C12 C13 C14 C22 -69.3(4) yes
C12 C13 C14 C15 172.2(3) yes
C13 C14 C15 C16 155.8(3) yes
C22 C14 C15 C16 29.4(3) yes
C14 C15 C16 C17 163.9(3) yes
C14 C15 C16 C21 -19.6(4) yes
C21 C16 C17 C18 -1.3(5) yes
C15 C16 C17 C18 174.9(3) yes
C16 C17 C18 C19 -0.7(6) yes
C17 C18 C19 C20 2.2(6) yes
C18 C19 C20 C21 -1.7(6) yes
C19 C20 C21 C16 -0.3(5) yes
C19 C20 C21 C22 -175.9(3) yes
C17 C16 C21 C20 1.7(5) yes
C15 C16 C21 C20 -175.1(3) yes
C17 C16 C21 C22 178.2(3) yes
C15 C16 C21 C22 1.3(4) yes
C20 C21 C22 C14 -166.4(4) yes
C16 C21 C22 C14 17.6(4) yes
C13 C14 C22 C21 -150.4(3) yes
C15 C14 C22 C21 -28.7(3) yes
C2 C1 C23 C24 70.8(4) yes
C6 C1 C23 C24 -107.6(4) yes
C1 C23 C24 C25 -176.4(3) yes
C23 C24 C25 O26 6.6(5) yes
C23 C24 C25 O27 -174.5(3) yes
C46 C41 C42 C43 -0.2(6) yes
C63 C41 C42 C43 178.8(4) yes
C41 C42 C43 F68 -177.7(3) yes
C41 C42 C43 C44 1.2(6) yes
F68 C43 C44 F69 -0.5(6) yes
C42 C43 C44 F69 -179.4(3) yes
F68 C43 C44 C45 177.6(3) yes
C42 C43 C44 C45 -1.3(6) yes
F69 C44 C45 O47 -1.9(5) yes
C43 C44 C45 O47 180.0(3) yes
F69 C44 C45 C46 178.6(3) yes
C43 C44 C45 C46 0.5(6) yes
O47 C45 C46 C41 -179.0(3) yes
C44 C45 C46 C41 0.5(5) yes
C42 C41 C46 C45 -0.6(5) yes
C63 C41 C46 C45 -179.6(3) yes
C46 C45 O47 C48 -15.9(5) yes
C44 C45 O47 C48 164.6(4) yes
C45 O47 C48 C49 -168.9(3) yes
O47 C48 C49 O70 148.5(4) yes
O47 C48 C49 C50 20.1(5) yes
O70 C49 C50 N51 45.3(4) yes
C48 C49 C50 N51 168.9(3) yes
C49 C50 N51 C52 148.3(3) yes
C50 N51 C52 C53 -72.3(4) yes
C50 N51 C52 C71 50.3(4) yes
C50 N51 C52 C72 168.0(3) yes
C71 C52 C53 C54 52.1(4) yes
C72 C52 C53 C54 -74.9(4) yes
N51 C52 C53 C54 171.2(3) yes
C52 C53 C54 C55 -173.0(3) yes
C52 C53 C54 C62 67.3(4) yes
C53 C54 C55 C56 -155.8(3) yes
C62 C54 C55 C56 -28.1(4) yes
C54 C55 C56 C61 19.2(4) yes
C54 C55 C56 C57 -164.9(4) yes
C61 C56 C57 C58 1.0(5) yes
C55 C56 C57 C58 -174.6(4) yes
C56 C57 C58 C59 -0.1(6) yes
C57 C58 C59 C60 -0.5(6) yes
C58 C59 C60 C61 0.2(6) yes
C57 C56 C61 C60 -1.3(5) yes
C55 C56 C61 C60 175.1(3) yes
C57 C56 C61 C62 -178.3(3) yes
C55 C56 C61 C62 -1.9(4) yes
C59 C60 C61 C56 0.7(5) yes
C59 C60 C61 C62 177.1(3) yes
C56 C61 C62 C54 -16.1(4) yes
C60 C61 C62 C54 167.2(4) yes
C55 C54 C62 C61 26.8(4) yes
C53 C54 C62 C61 150.2(3) yes
C46 C41 C63 C64 116.3(4) yes
C42 C41 C63 C64 -62.7(4) yes
C41 C63 C64 C65 176.2(3) yes
C63 C64 C65 O66 -12.1(5) yes
C63 C64 C65 O67 168.9(3) yes
